data_4119030
loop_
_publ_author_name
'Maialen Espinal de Viguri'
'Miguel A. Huertos'
'Julio P\'erez'
'Luc\'ia Riera'
'Irene Ara'

_publ_contact_author
;    LUCIA RIERA 
     Departamento de Quimica Inorganica
     ISQCH - Facultad de Ciencias
     Universidad de Zaragoza-CSIC
     C/ Pedro Cerbuna 12
     50009 Zaragoza  
     SPAIN
;
_publ_contact_author_email riera@unizar.es
_publ_contact_author_fax +34-976761187
_publ_contact_author_phone +34-976761184
_publ_section_title
;
 Re-Mediated C-C Coupling of Pyridines and Imidazoles
;
_journal_name_full 'Journal of the American Chemical Society'
_journal_page_first 20326
_journal_page_last 20329
_journal_paper_doi 10.1021/ja310981m
_journal_volume 134
_journal_year 2012
_chemical_formula_sum 'C25 H28 F3 N6 O6 Re S'
_chemical_formula_weight 783.79
_chemical_name_systematic
; 
 ? 
;
_space_group_IT_number 2
_symmetry_cell_setting triclinic
_symmetry_space_group_name_Hall '-P 1'
_symmetry_space_group_name_H-M 'P -1'
_atom_sites_solution_hydrogens geom
_atom_sites_solution_primary direct
_atom_sites_solution_secondary difmap
_audit_creation_method SHELXL-97
_cell_angle_alpha 89.142(4)
_cell_angle_beta 77.599(4)
_cell_angle_gamma 77.534(3)
_cell_formula_units_Z 4
_cell_length_a 13.6164(8)
_cell_length_b 15.5341(9)
_cell_length_c 16.0883(11)
_cell_measurement_temperature 150(2)
_cell_volume 3243.5(4)
_computing_structure_refinement 'SHELXL-97 (Sheldrick, 1997)'
_computing_structure_solution 'SHELXS-97 (Sheldrick, 1990)'
_diffrn_ambient_temperature 150(2)
_diffrn_measured_fraction_theta_full 0.992
_diffrn_measured_fraction_theta_max 0.992
_diffrn_radiation_monochromator graphite
_diffrn_radiation_source 'fine-focus sealed tube'
_diffrn_radiation_type MoK\a
_diffrn_radiation_wavelength 0.71073
_diffrn_reflns_av_R_equivalents 0.0000
_diffrn_reflns_av_sigmaI/netI 0.1005
_diffrn_reflns_limit_h_max 16
_diffrn_reflns_limit_h_min -15
_diffrn_reflns_limit_k_max 18
_diffrn_reflns_limit_k_min -18
_diffrn_reflns_limit_l_max 18
_diffrn_reflns_limit_l_min 0
_diffrn_reflns_number 11033
_diffrn_reflns_theta_full 24.77
_diffrn_reflns_theta_max 24.77
_diffrn_reflns_theta_min 1.30
_exptl_absorpt_coefficient_mu 3.873
_exptl_absorpt_correction_T_max 0.9266
_exptl_absorpt_correction_T_min 0.3704
_exptl_absorpt_correction_type multi-scan
_exptl_crystal_colour yellow
_exptl_crystal_density_diffrn 1.605
_exptl_crystal_description needle
_exptl_crystal_F_000 1544
_exptl_crystal_size_max 0.32
_exptl_crystal_size_mid 0.06
_exptl_crystal_size_min 0.02
_refine_diff_density_max 5.670
_refine_diff_density_min -1.987
_refine_diff_density_rms 0.305
_refine_ls_extinction_method none
_refine_ls_goodness_of_fit_ref 1.073
_refine_ls_hydrogen_treatment constr
_refine_ls_matrix_type full
_refine_ls_number_parameters 708
_refine_ls_number_reflns 11033
_refine_ls_number_restraints 75
_refine_ls_restrained_S_all 1.081
_refine_ls_R_factor_all 0.1552
_refine_ls_R_factor_gt 0.0976
_refine_ls_shift/su_max 0.001
_refine_ls_shift/su_mean 0.000
_refine_ls_structure_factor_coef Fsqd
_refine_ls_weighting_details 'calc w=1/[\s^2^(Fo^2^)+(0.1178P)^2^+106.9428P] where P=(Fo^2^+2Fc^2^)/3'
_refine_ls_weighting_scheme calc
_refine_ls_wR_factor_gt 0.2418
_refine_ls_wR_factor_ref 0.2763
_reflns_number_gt 6850
_reflns_number_total 11033
_reflns_threshold_expression >2sigma(I)
_cod_data_source_file ja310981m_si_001_3.cif
_cod_data_source_block lucia-complex6
_cod_original_cell_volume 3243.5(3)
_cod_database_code 4119030

loop_
_symmetry_equiv_pos_as_xyz
'x, y, z'
'-x, -y, -z'

loop_
_atom_site_label
_atom_site_type_symbol
_atom_site_fract_x
_atom_site_fract_y
_atom_site_fract_z
_atom_site_U_iso_or_equiv
_atom_site_adp_type
_atom_site_occupancy
_atom_site_symmetry_multiplicity
_atom_site_calc_flag
_atom_site_refinement_flags
_atom_site_disorder_assembly
_atom_site_disorder_group
Re1 Re 0.50464(6) 0.65084(5) 0.30806(5) 0.0361(3) Uani 1 1 d . . .
O11 O 0.4238(15) 0.7672(11) 0.4713(10) 0.069(5) Uani 1 1 d . . .
O12 O 0.3231(13) 0.7697(12) 0.2458(12) 0.074(5) Uani 1 1 d . . .
O13 O 0.6426(16) 0.7814(12) 0.2510(12) 0.077(5) Uani 1 1 d . . .
N1 N 0.4292(11) 0.5462(11) 0.3531(10) 0.035(4) Uani 1 1 d . . .
N2 N 0.6145(11) 0.5547(11) 0.3563(10) 0.039(4) Uani 1 1 d . . .
N3 N 0.2982(15) 0.3305(14) 0.4398(12) 0.056(5) Uani 1 1 d . . .
N4 N 0.8274(15) 0.3631(17) 0.4456(13) 0.071(7) Uani 1 1 d . . .
N5 N 0.5604(10) 0.5738(9) 0.1858(10) 0.029(3) Uani 1 1 d . . .
N6 N 0.6577(12) 0.4385(12) -0.0493(11) 0.045(4) Uani 1 1 d . . .
C1 C 0.4813(14) 0.4748(13) 0.3870(12) 0.034(4) Uani 1 1 d . . .
C2 C 0.4393(14) 0.4042(14) 0.4176(12) 0.036(5) Uani 1 1 d . . .
H2 H 0.4790 0.3572 0.4428 0.043 Uiso 1 1 calc R . .
C3 C 0.3377(17) 0.4007(14) 0.4119(13) 0.044(5) Uani 1 1 d . . .
C4 C 0.2873(15) 0.4716(14) 0.3758(15) 0.048(6) Uani 1 1 d . . .
H4 H 0.2213 0.4701 0.3660 0.058 Uiso 1 1 calc R . .
C5 C 0.3269(16) 0.5466(14) 0.3523(13) 0.043(5) Uani 1 1 d . . .
H5 H 0.2841 0.5978 0.3358 0.052 Uiso 1 1 calc R . .
C6 C 0.5909(13) 0.4788(12) 0.3878(11) 0.029(4) Uani 1 1 d . . .
C7 C 0.6551(14) 0.4128(13) 0.4206(13) 0.039(5) Uani 1 1 d . . .
H7 H 0.6329 0.3620 0.4442 0.047 Uiso 1 1 calc R . .
C8 C 0.7626(18) 0.4254(18) 0.4170(12) 0.057(7) Uani 1 1 d . . .
C9 C 0.7820(14) 0.5027(15) 0.3861(14) 0.043(5) Uani 1 1 d . . .
H9 H 0.8472 0.5151 0.3868 0.052 Uiso 1 1 calc R . .
C10 C 0.7140(15) 0.5635(14) 0.3542(12) 0.038(5) Uani 1 1 d . . .
H10 H 0.7353 0.6142 0.3294 0.046 Uiso 1 1 calc R . .
C11 C 0.4567(19) 0.7196(14) 0.4105(14) 0.049(6) Uani 1 1 d . . .
C12 C 0.3915(19) 0.7258(16) 0.2690(14) 0.053(6) Uani 1 1 d . . .
C13 C 0.587(2) 0.7342(15) 0.2711(15) 0.058(6) Uani 1 1 d . . .
C14 C 0.5854(18) 0.4844(15) 0.1732(14) 0.049(6) Uani 1 1 d . . .
H14 H 0.5799 0.4521 0.2240 0.059 Uiso 1 1 calc R . .
C15 C 0.6165(13) 0.4342(14) 0.1010(13) 0.038(5) Uani 1 1 d . . .
H15 H 0.6303 0.3716 0.1011 0.045 Uiso 1 1 calc R . .
C16 C 0.6272(15) 0.4821(16) 0.0239(12) 0.043(5) Uani 1 1 d . . .
C17 C 0.5987(12) 0.5753(13) 0.0320(13) 0.036(5) Uani 1 1 d . . .
H17 H 0.6022 0.6092 -0.0178 0.043 Uiso 1 1 calc R . .
C18 C 0.5669(12) 0.6163(14) 0.1084(13) 0.036(5) Uani 1 1 d . . .
H18 H 0.5473 0.6789 0.1102 0.044 Uiso 1 1 calc R . .
C31 C 0.190(2) 0.336(3) 0.433(2) 0.117(14) Uani 1 1 d . . .
H31A H 0.1680 0.2826 0.4549 0.176 Uiso 1 1 calc R . .
H31B H 0.1854 0.3417 0.3730 0.176 Uiso 1 1 calc R . .
H31C H 0.1454 0.3877 0.4660 0.176 Uiso 1 1 calc R . .
C32 C 0.347(3) 0.2589(18) 0.4816(18) 0.087(10) Uani 1 1 d . . .
H32A H 0.3017 0.2171 0.4961 0.131 Uiso 1 1 calc R . .
H32B H 0.3612 0.2804 0.5338 0.131 Uiso 1 1 calc R . .
H32C H 0.4118 0.2293 0.4440 0.131 Uiso 1 1 calc R . .
C41 C 0.8012(17) 0.2826(16) 0.4805(17) 0.065(7) Uani 1 1 d . . .
H41A H 0.8612 0.2456 0.4975 0.098 Uiso 1 1 calc R . .
H41B H 0.7807 0.2506 0.4373 0.098 Uiso 1 1 calc R . .
H41C H 0.7440 0.2970 0.5303 0.098 Uiso 1 1 calc R . .
C42 C 0.9261(19) 0.390(2) 0.453(2) 0.084(9) Uani 1 1 d . . .
H42A H 0.9709 0.3403 0.4745 0.125 Uiso 1 1 calc R . .
H42B H 0.9097 0.4408 0.4920 0.125 Uiso 1 1 calc R . .
H42C H 0.9615 0.4046 0.3966 0.125 Uiso 1 1 calc R . .
C61 C 0.6865(17) 0.3437(14) -0.0601(13) 0.045(5) Uani 1 1 d . . .
H61A H 0.7070 0.3274 -0.1210 0.068 Uiso 1 1 calc R . .
H61B H 0.6278 0.3183 -0.0338 0.068 Uiso 1 1 calc R . .
H61C H 0.7444 0.3210 -0.0329 0.068 Uiso 1 1 calc R . .
C62 C 0.6671(17) 0.4876(18) -0.1325(12) 0.057(7) Uani 1 1 d . . .
H62A H 0.6910 0.4450 -0.1807 0.085 Uiso 1 1 calc R . .
H62B H 0.7166 0.5254 -0.1346 0.085 Uiso 1 1 calc R . .
H62C H 0.5997 0.5241 -0.1357 0.085 Uiso 1 1 calc R . .
Re2 Re 0.90577(6) 0.18983(5) 1.17756(5) 0.0357(3) Uani 1 1 d . . .
O21 O 0.6968(12) 0.2437(11) 1.3015(11) 0.064(5) Uani 1 1 d . . .
O22 O 1.0220(13) 0.2404(12) 1.3064(12) 0.069(5) Uani 1 1 d . . .
O23 O 0.9244(12) 0.0112(10) 1.2624(10) 0.052(4) Uani 1 1 d . . .
N7 N 1.0398(11) 0.1489(10) 1.0745(10) 0.035(4) Uani 1 1 d . . .
N8 N 0.8478(10) 0.1509(10) 1.0730(10) 0.033(4) Uani 1 1 d . . .
N9 N 1.2855(11) 0.0754(11) 0.8674(12) 0.044(4) Uani 1 1 d . . .
N10 N 0.7520(12) 0.0706(10) 0.8633(11) 0.039(4) Uani 1 1 d . . .
N11 N 0.8899(12) 0.3221(11) 1.1210(11) 0.038(4) Uani 1 1 d . . .
N12 N 0.8555(11) 0.5767(11) 1.0274(11) 0.039(4) Uani 1 1 d . . .
C21 C 0.7768(15) 0.2236(14) 1.2559(13) 0.041(5) Uani 1 1 d . . .
C22 C 0.9755(16) 0.2231(13) 1.2593(14) 0.042(5) Uani 1 1 d . . .
C23 C 0.9184(16) 0.0768(14) 1.2284(13) 0.044(5) Uani 1 1 d . . .
C24 C 1.1371(14) 0.1527(13) 1.0782(14) 0.040(5) Uani 1 1 d . . .
H24 H 1.1473 0.1764 1.1290 0.048 Uiso 1 1 calc R . .
C25 C 1.2199(14) 0.1255(13) 1.0155(13) 0.038(5) Uani 1 1 d . . .
H25 H 1.2862 0.1266 1.0247 0.045 Uiso 1 1 calc R . .
C26 C 1.2104(14) 0.0943(12) 0.9335(14) 0.039(5) Uani 1 1 d . . .
C27 C 1.1050(13) 0.0963(11) 0.9281(12) 0.030(4) Uani 1 1 d . . .
H27 H 1.0901 0.0809 0.8759 0.036 Uiso 1 1 calc R . .
C28 C 1.0269(14) 0.1206(12) 0.9987(13) 0.033(4) Uani 1 1 d . . .
C33 C 0.9186(14) 0.1200(12) 0.9984(13) 0.034(4) Uani 1 1 d . . .
C34 C 0.8878(14) 0.0935(12) 0.9262(14) 0.037(5) Uani 1 1 d . . .
H34 H 0.9374 0.0745 0.8751 0.044 Uiso 1 1 calc R . .
C35 C 0.7821(14) 0.0954(13) 0.9305(13) 0.036(5) Uani 1 1 d . . .
C36 C 0.7125(13) 0.1250(11) 1.0076(12) 0.031(4) Uani 1 1 d . . .
H36 H 0.6411 0.1272 1.0133 0.037 Uiso 1 1 calc R . .
C37 C 0.7485(14) 0.1509(13) 1.0752(14) 0.040(5) Uani 1 1 d . . .
H37 H 0.6997 0.1700 1.1267 0.048 Uiso 1 1 calc R . .
C43 C 0.8618(15) 0.3971(13) 1.1720(15) 0.042(5) Uani 1 1 d . . .
H43 H 0.8485 0.3905 1.2319 0.051 Uiso 1 1 calc R . .
C44 C 0.8520(15) 0.4798(15) 1.1425(14) 0.048(6) Uani 1 1 d . . .
H44 H 0.8342 0.5285 1.1818 0.057 Uiso 1 1 calc R . .
C45 C 0.8680(13) 0.4954(14) 1.0532(14) 0.039(5) Uani 1 1 d . . .
C46 C 0.8958(13) 0.4177(11) 0.9997(15) 0.039(5) Uani 1 1 d . . .
H46 H 0.9077 0.4218 0.9396 0.047 Uiso 1 1 calc R . .
C47 C 0.9050(14) 0.3367(13) 1.0365(13) 0.037(5) Uani 1 1 d . . .
H47 H 0.9239 0.2862 0.9991 0.044 Uiso 1 1 calc R . .
C91 C 1.3939(13) 0.0682(15) 0.8807(16) 0.052(6) Uani 1 1 d . . .
H91A H 1.4434 0.0526 0.8263 0.077 Uiso 1 1 calc R . .
H91B H 1.4084 0.0226 0.9217 0.077 Uiso 1 1 calc R . .
H91C H 1.3999 0.1250 0.9026 0.077 Uiso 1 1 calc R . .
C92 C 1.2787(15) 0.0415(13) 0.7880(12) 0.039(5) Uani 1 1 d . . .
H92A H 1.3464 0.0316 0.7490 0.059 Uiso 1 1 calc R . .
H92B H 1.2288 0.0840 0.7637 0.059 Uiso 1 1 calc R . .
H92C H 1.2561 -0.0144 0.7963 0.059 Uiso 1 1 calc R . .
C101 C 0.8196(19) 0.0406(16) 0.7831(15) 0.057(6) Uani 1 1 d . . .
H10A H 0.7795 0.0257 0.7437 0.085 Uiso 1 1 calc R . .
H10B H 0.8709 -0.0119 0.7913 0.085 Uiso 1 1 calc R . .
H10C H 0.8545 0.0873 0.7594 0.085 Uiso 1 1 calc R . .
C102 C 0.6387(17) 0.0695(17) 0.8732(16) 0.059(7) Uani 1 1 d . . .
H10D H 0.6271 0.0496 0.8193 0.089 Uiso 1 1 calc R . .
H10E H 0.5968 0.1290 0.8887 0.089 Uiso 1 1 calc R . .
H10F H 0.6192 0.0290 0.9180 0.089 Uiso 1 1 calc R . .
C121 C 0.8260(18) 0.6546(12) 1.0793(18) 0.065(8) Uani 1 1 d . . .
H12A H 0.8225 0.7061 1.0433 0.098 Uiso 1 1 calc R . .
H12B H 0.8768 0.6549 1.1141 0.098 Uiso 1 1 calc R . .
H12C H 0.7582 0.6568 1.1165 0.098 Uiso 1 1 calc R . .
C122 C 0.8678(16) 0.5925(15) 0.9351(17) 0.057(7) Uani 1 1 d . . .
H12D H 0.8563 0.6561 0.9260 0.086 Uiso 1 1 calc R . .
H12E H 0.8176 0.5680 0.9129 0.086 Uiso 1 1 calc R . .
H12F H 0.9377 0.5639 0.9053 0.086 Uiso 1 1 calc R . .
S1 S 0.4219(4) 0.2112(4) 0.1185(4) 0.0034(9) Uani 0.50 1 d PDU A 1
O1 O 0.3179(10) 0.2600(15) 0.1247(14) 0.045(7) Uiso 0.50 1 d PD A 1
O2 O 0.4513(13) 0.1283(8) 0.0703(9) 0.008(4) Uiso 0.50 1 d PD A 1
O3 O 0.4999(14) 0.2635(13) 0.1068(12) 0.030(6) Uiso 0.50 1 d PD A 1
C50 C 0.4210(13) 0.1753(11) 0.2229(8) 0.029(8) Uiso 0.50 1 d PD A 1
F1 F 0.5124(16) 0.1309(17) 0.2311(15) 0.075(8) Uiso 0.50 1 d PD A 1
F2 F 0.396(2) 0.2369(16) 0.2823(12) 0.094(10) Uiso 0.50 1 d PD A 1
F3 F 0.357(2) 0.1242(19) 0.2501(16) 0.100(11) Uiso 0.50 1 d PD A 1
S1' S 0.4126(5) 0.1912(4) 0.1762(4) 0.0034(9) Uani 0.50 1 d PDU B 2
O1' O 0.418(7) 0.266(3) 0.226(3) 0.340(17) Uiso 0.50 1 d PD B 2
O2' O 0.311(3) 0.173(6) 0.199(3) 0.340(17) Uiso 0.50 1 d PD B 2
O3' O 0.496(4) 0.117(4) 0.179(3) 0.340(17) Uiso 0.50 1 d PD B 2
C50' C 0.429(3) 0.222(3) 0.0746(18) 0.21(2) Uiso 0.50 1 d PD B 2
F1' F 0.496(5) 0.272(4) 0.053(3) 0.264(10) Uiso 0.50 1 d PD B 2
F2' F 0.346(5) 0.271(4) 0.054(3) 0.264(10) Uiso 0.50 1 d PD B 2
F3' F 0.463(6) 0.156(4) 0.0175(16) 0.264(10) Uiso 0.50 1 d PD B 2
S2 S 0.9759(3) 0.3586(3) 0.7006(3) 0.0233(9) Uani 1 1 d DU . .
O4 O 0.974(4) 0.399(2) 0.7815(17) 0.340(17) Uiso 1 1 d D . .
O5 O 1.013(3) 0.415(2) 0.635(2) 0.340(17) Uiso 1 1 d D . .
O6 O 0.8669(11) 0.367(2) 0.704(4) 0.340(17) Uiso 1 1 d D . .
C51 C 1.0433(19) 0.2505(14) 0.6877(17) 0.21(2) Uiso 1 1 d D . .
F4 F 1.026(3) 0.2257(17) 0.6165(19) 0.264(10) Uiso 1 1 d D . .
F5 F 1.001(3) 0.2130(15) 0.755(2) 0.264(10) Uiso 1 1 d D . .
F6 F 1.1370(17) 0.256(2) 0.690(2) 0.264(10) Uiso 1 1 d D . .

loop_
_atom_site_aniso_label
_atom_site_aniso_U_11
_atom_site_aniso_U_22
_atom_site_aniso_U_33
_atom_site_aniso_U_23
_atom_site_aniso_U_13
_atom_site_aniso_U_12
Re1 0.0388(5) 0.0337(5) 0.0350(5) 0.0062(4) -0.0067(4) -0.0075(3)
O11 0.111(15) 0.047(10) 0.040(10) 0.000(8) -0.010(10) -0.005(9)
O12 0.060(11) 0.075(13) 0.074(13) 0.017(10) -0.021(10) 0.022(9)
O13 0.096(14) 0.070(13) 0.078(13) 0.024(10) -0.028(11) -0.040(11)
N1 0.014(7) 0.053(10) 0.036(9) 0.000(8) -0.007(7) -0.003(7)
N2 0.020(8) 0.059(11) 0.041(10) 0.001(8) -0.003(7) -0.019(8)
N3 0.058(12) 0.072(14) 0.048(12) 0.006(10) -0.011(10) -0.037(11)
N4 0.043(12) 0.12(2) 0.043(12) 0.011(12) -0.002(10) -0.003(12)
N5 0.017(7) 0.024(8) 0.050(10) 0.012(7) -0.014(7) -0.006(6)
N6 0.030(9) 0.061(12) 0.043(11) -0.009(9) -0.013(8) -0.004(8)
C1 0.031(10) 0.045(12) 0.027(10) -0.002(9) -0.008(8) -0.011(9)
C2 0.029(10) 0.052(13) 0.028(11) 0.005(9) 0.000(8) -0.017(9)
C3 0.056(14) 0.040(12) 0.039(12) 0.009(10) -0.003(10) -0.021(11)
C4 0.019(10) 0.047(13) 0.075(16) -0.005(12) -0.001(10) -0.009(9)
C5 0.048(13) 0.043(13) 0.038(12) -0.001(9) -0.022(10) 0.004(10)
C6 0.024(9) 0.037(11) 0.023(10) -0.002(8) 0.004(7) -0.006(8)
C7 0.023(10) 0.043(12) 0.045(13) -0.013(9) -0.003(9) 0.001(8)
C8 0.053(14) 0.084(19) 0.015(11) 0.001(11) -0.001(10) 0.018(13)
C9 0.016(10) 0.060(14) 0.051(14) 0.000(11) 0.004(9) -0.013(9)
C10 0.035(11) 0.056(13) 0.030(11) 0.003(9) -0.008(9) -0.022(10)
C11 0.072(16) 0.035(12) 0.038(13) 0.016(10) -0.015(11) -0.003(11)
C12 0.054(15) 0.062(16) 0.037(13) 0.003(11) 0.001(11) -0.009(12)
C13 0.088(19) 0.044(14) 0.048(15) 0.003(11) -0.017(13) -0.028(13)
C14 0.068(15) 0.056(14) 0.037(13) -0.010(10) -0.022(11) -0.033(12)
C15 0.021(10) 0.050(13) 0.045(13) 0.015(10) -0.009(9) -0.012(9)
C16 0.028(11) 0.079(16) 0.021(11) -0.006(10) 0.000(8) -0.017(10)
C17 0.010(8) 0.047(12) 0.050(13) -0.010(10) -0.015(8) 0.001(8)
C18 0.009(8) 0.048(12) 0.051(13) 0.016(10) -0.003(8) -0.008(8)
C31 0.07(2) 0.19(4) 0.14(3) 0.07(3) -0.03(2) -0.10(2)
C32 0.14(3) 0.063(19) 0.065(19) 0.011(15) -0.013(19) -0.06(2)
C41 0.040(13) 0.062(17) 0.076(18) 0.001(14) -0.018(12) 0.030(12)
C42 0.046(16) 0.11(2) 0.10(2) 0.001(19) -0.038(16) -0.002(15)
C61 0.052(13) 0.047(13) 0.037(12) -0.009(10) -0.015(10) -0.006(10)
C62 0.039(13) 0.11(2) 0.019(11) -0.008(12) -0.006(9) -0.005(12)
Re2 0.0270(4) 0.0362(5) 0.0430(6) -0.0020(4) -0.0051(4) -0.0073(3)
O21 0.044(10) 0.076(12) 0.063(11) -0.014(9) 0.006(8) -0.010(8)
O22 0.061(11) 0.074(12) 0.071(12) -0.015(10) -0.022(10) -0.001(9)
O23 0.056(10) 0.042(9) 0.053(10) 0.006(8) -0.006(8) -0.008(7)
N7 0.019(8) 0.047(10) 0.043(10) 0.011(8) -0.012(7) -0.013(7)
N8 0.015(7) 0.031(9) 0.047(10) -0.002(7) 0.002(7) -0.001(6)
N9 0.017(8) 0.047(10) 0.063(12) -0.005(9) 0.005(8) -0.011(7)
N10 0.037(9) 0.032(9) 0.051(11) 0.000(8) -0.022(8) -0.004(7)
N11 0.027(9) 0.041(10) 0.046(11) 0.002(8) 0.002(7) -0.018(7)
N12 0.019(8) 0.041(10) 0.053(11) 0.000(8) 0.004(7) -0.006(7)
C21 0.032(11) 0.048(13) 0.043(13) -0.001(10) 0.002(10) -0.016(9)
C22 0.043(12) 0.040(12) 0.045(13) -0.005(10) -0.012(10) -0.011(10)
C23 0.049(13) 0.036(12) 0.041(13) 0.013(10) -0.005(10) -0.002(10)
C24 0.030(11) 0.051(13) 0.052(13) 0.008(10) -0.025(10) -0.019(9)
C25 0.023(10) 0.045(12) 0.053(14) 0.007(10) -0.008(9) -0.024(9)
C26 0.023(10) 0.024(10) 0.065(15) 0.018(9) -0.016(10) 0.009(7)
C27 0.023(9) 0.030(10) 0.040(11) 0.003(8) -0.008(8) -0.012(7)
C28 0.025(10) 0.028(10) 0.051(13) -0.004(9) -0.020(9) -0.007(8)
C33 0.029(10) 0.027(10) 0.049(13) 0.012(9) -0.018(9) -0.004(8)
C34 0.026(10) 0.031(11) 0.057(14) 0.015(9) -0.017(9) -0.009(8)
C35 0.027(10) 0.044(12) 0.043(12) 0.018(9) -0.015(9) -0.018(9)
C36 0.021(9) 0.026(10) 0.043(12) 0.009(8) -0.001(9) -0.005(7)
C37 0.018(10) 0.048(12) 0.051(13) 0.004(10) 0.000(9) -0.008(8)
C43 0.036(11) 0.031(11) 0.058(14) -0.007(10) -0.009(10) -0.004(9)
C44 0.032(11) 0.055(15) 0.043(13) -0.010(11) 0.011(10) -0.001(10)
C45 0.014(9) 0.048(13) 0.052(14) 0.001(10) -0.003(9) -0.007(8)
C46 0.023(10) 0.023(10) 0.076(15) -0.002(10) -0.028(10) 0.001(7)
C47 0.029(10) 0.042(12) 0.042(13) 0.000(9) -0.011(9) -0.008(9)
C91 0.007(9) 0.058(14) 0.092(18) 0.015(12) -0.016(10) -0.007(8)
C92 0.037(11) 0.039(12) 0.038(12) -0.004(9) 0.005(9) -0.013(9)
C101 0.064(16) 0.056(15) 0.061(16) 0.003(12) -0.036(13) -0.013(12)
C102 0.044(13) 0.075(17) 0.080(18) 0.009(13) -0.030(13) -0.042(12)
C121 0.056(14) 0.011(10) 0.12(2) 0.008(12) 0.008(14) -0.008(9)
C122 0.027(11) 0.054(15) 0.10(2) 0.032(13) -0.032(12) -0.016(10)
S1 0.0018(11) 0.0036(11) 0.0046(11) 0.0001(7) -0.0007(7) -0.0003(7)
S1' 0.0018(11) 0.0036(11) 0.0046(11) 0.0001(7) -0.0007(7) -0.0003(7)
S2 0.0191(12) 0.0254(12) 0.0231(12) 0.0091(9) -0.0022(9) -0.0026(9)

loop_
_atom_type_symbol
_atom_type_description
_atom_type_scat_dispersion_real
_atom_type_scat_dispersion_imag
_atom_type_scat_source
C C 0.0033 0.0016 'International Tables Vol C Tables 4.2.6.8 and 6.1.1.4'
H H 0.0000 0.0000 'International Tables Vol C Tables 4.2.6.8 and 6.1.1.4'
N N 0.0061 0.0033 'International Tables Vol C Tables 4.2.6.8 and 6.1.1.4'
O O 0.0106 0.0060 'International Tables Vol C Tables 4.2.6.8 and 6.1.1.4'
F F 0.0171 0.0103 'International Tables Vol C Tables 4.2.6.8 and 6.1.1.4'
S S 0.1246 0.1234 'International Tables Vol C Tables 4.2.6.8 and 6.1.1.4'
Re Re -1.0185 7.2310 'International Tables Vol C Tables 4.2.6.8 and 6.1.1.4'

loop_
_geom_angle_atom_site_label_1
_geom_angle_atom_site_label_2
_geom_angle_atom_site_label_3
_geom_angle
C11 Re1 C13 86.0(10)
C11 Re1 C12 86.0(9)
C13 Re1 C12 89.6(11)
C11 Re1 N2 94.8(8)
C13 Re1 N2 99.0(9)
C12 Re1 N2 171.4(8)
C11 Re1 N1 95.3(8)
C13 Re1 N1 172.6(9)
C12 Re1 N1 97.7(8)
N2 Re1 N1 73.7(5)
C11 Re1 N5 178.3(7)
C13 Re1 N5 92.8(8)
C12 Re1 N5 92.8(8)
N2 Re1 N5 86.5(6)
N1 Re1 N5 86.1(5)
C1 N1 C5 116.1(16)
C1 N1 Re1 119.5(11)
C5 N1 Re1 124.3(13)
C6 N2 C10 115.9(17)
C6 N2 Re1 120.9(12)
C10 N2 Re1 123.2(13)
C3 N3 C32 125(2)
C3 N3 C31 115(2)
C32 N3 C31 119(2)
C8 N4 C41 123(2)
C8 N4 C42 114(2)
C41 N4 C42 122(2)
C14 N5 C18 111.0(17)
C14 N5 Re1 128.2(13)
C18 N5 Re1 120.6(12)
C16 N6 C61 125.2(19)
C16 N6 C62 120.4(19)
C61 N6 C62 114.3(17)
N1 C1 C2 123.7(17)
N1 C1 C6 113.8(16)
C2 C1 C6 122.5(17)
C1 C2 C3 120.9(19)
C1 C2 H2 119.6
C3 C2 H2 119.6
N3 C3 C4 125(2)
N3 C3 C2 121(2)
C4 C3 C2 114.8(18)
C3 C4 C5 123.8(19)
C3 C4 H4 118.1
C5 C4 H4 118.1
N1 C5 C4 120.0(18)
N1 C5 H5 120.0
C4 C5 H5 120.0
N2 C6 C7 125.8(17)
N2 C6 C1 112.1(16)
C7 C6 C1 122.1(17)
C6 C7 C8 116.3(19)
C6 C7 H7 121.8
C8 C7 H7 121.8
N4 C8 C9 126(2)
N4 C8 C7 118(2)
C9 C8 C7 115.6(19)
C8 C9 C10 123.7(19)
C8 C9 H9 118.1
C10 C9 H9 118.1
C9 C10 N2 122.5(18)
C9 C10 H10 118.8
N2 C10 H10 118.8
O11 C11 Re1 175.4(18)
O12 C12 Re1 179(2)
O13 C13 Re1 175(2)
C15 C14 N5 131(2)
C15 C14 H14 114.6
N5 C14 H14 114.6
C14 C15 C16 115(2)
C14 C15 H15 122.4
C16 C15 H15 122.4
N6 C16 C17 124(2)
N6 C16 C15 119(2)
C17 C16 C15 117.0(18)
C18 C17 C16 121(2)
C18 C17 H17 119.4
C16 C17 H17 119.4
C17 C18 N5 124.7(19)
C17 C18 H18 117.7
N5 C18 H18 117.7
N3 C31 H31A 109.5
N3 C31 H31B 109.5
H31A C31 H31B 109.5
N3 C31 H31C 109.5
H31A C31 H31C 109.5
H31B C31 H31C 109.5
N3 C32 H32A 109.5
N3 C32 H32B 109.5
H32A C32 H32B 109.5
N3 C32 H32C 109.5
H32A C32 H32C 109.5
H32B C32 H32C 109.5
N4 C41 H41A 109.5
N4 C41 H41B 109.5
H41A C41 H41B 109.5
N4 C41 H41C 109.5
H41A C41 H41C 109.5
H41B C41 H41C 109.5
N4 C42 H42A 109.5
N4 C42 H42B 109.5
H42A C42 H42B 109.5
N4 C42 H42C 109.5
H42A C42 H42C 109.5
H42B C42 H42C 109.5
N6 C61 H61A 109.5
N6 C61 H61B 109.5
H61A C61 H61B 109.5
N6 C61 H61C 109.5
H61A C61 H61C 109.5
H61B C61 H61C 109.5
N6 C62 H62A 109.5
N6 C62 H62B 109.5
H62A C62 H62B 109.5
N6 C62 H62C 109.5
H62A C62 H62C 109.5
H62B C62 H62C 109.5
C21 Re2 C23 86.8(9)
C21 Re2 C22 90.7(9)
C23 Re2 C22 87.2(9)
C21 Re2 N8 97.2(7)
C23 Re2 N8 94.7(8)
C22 Re2 N8 171.9(7)
C21 Re2 N7 171.6(7)
C23 Re2 N7 94.8(7)
C22 Re2 N7 97.6(7)
N8 Re2 N7 74.4(5)
C21 Re2 N11 92.4(7)
C23 Re2 N11 178.9(8)
C22 Re2 N11 92.1(8)
N8 Re2 N11 86.1(6)
N7 Re2 N11 86.1(6)
C24 N7 C28 116.1(17)
C24 N7 Re2 124.7(14)
C28 N7 Re2 119.1(11)
C37 N8 C33 117.1(17)
C37 N8 Re2 125.2(13)
C33 N8 Re2 117.6(11)
C26 N9 C92 125.4(17)
C26 N9 C91 117.5(19)
C92 N9 C91 115.5(16)
C35 N10 C101 124.6(17)
C35 N10 C102 117.8(18)
C101 N10 C102 117.5(17)
C47 N11 C43 114.5(17)
C47 N11 Re2 124.8(13)
C43 N11 Re2 120.6(14)
C45 N12 C121 127(2)
C45 N12 C122 119.2(18)
C121 N12 C122 114.0(18)
O21 C21 Re2 177.8(19)
O22 C22 Re2 176.5(19)
O23 C23 Re2 176.8(19)
C25 C24 N7 124.7(19)
C25 C24 H24 117.7
N7 C24 H24 117.7
C24 C25 C26 121.3(17)
C24 C25 H25 119.4
C26 C25 H25 119.4
N9 C26 C27 121(2)
N9 C26 C25 124.6(18)
C27 C26 C25 113.6(17)
C28 C27 C26 119.6(18)
C28 C27 H27 120.2
C26 C27 H27 120.2
N7 C28 C27 124.4(16)
N7 C28 C33 113.3(17)
C27 C28 C33 122.3(17)
N8 C33 C34 121.7(17)
N8 C33 C28 115.5(17)
C34 C33 C28 122.7(18)
C33 C34 C35 119.5(19)
C33 C34 H34 120.2
C35 C34 H34 120.2
N10 C35 C36 122.4(17)
N10 C35 C34 120.2(19)
C36 C35 C34 117.4(18)
C37 C36 C35 119.7(17)
C37 C36 H36 120.2
C35 C36 H36 120.2
N8 C37 C36 124.5(18)
N8 C37 H37 117.7
C36 C37 H37 117.7
C44 C43 N11 124(2)
C44 C43 H43 117.9
N11 C43 H43 117.9
C43 C44 C45 121(2)
C43 C44 H44 119.3
C45 C44 H44 119.3
N12 C45 C46 126(2)
N12 C45 C44 119.4(19)
C46 C45 C44 114.7(19)
C47 C46 C45 119(2)
C47 C46 H46 120.5
C45 C46 H46 120.5
N11 C47 C46 126.1(19)
N11 C47 H47 117.0
C46 C47 H47 117.0
N9 C91 H91A 109.5
N9 C91 H91B 109.5
H91A C91 H91B 109.5
N9 C91 H91C 109.5
H91A C91 H91C 109.5
H91B C91 H91C 109.5
N9 C92 H92A 109.5
N9 C92 H92B 109.5
H92A C92 H92B 109.5
N9 C92 H92C 109.5
H92A C92 H92C 109.5
H92B C92 H92C 109.5
N10 C101 H10A 109.5
N10 C101 H10B 109.5
H10A C101 H10B 109.5
N10 C101 H10C 109.5
H10A C101 H10C 109.5
H10B C101 H10C 109.5
N10 C102 H10D 109.5
N10 C102 H10E 109.5
H10D C102 H10E 109.5
N10 C102 H10F 109.5
H10D C102 H10F 109.5
H10E C102 H10F 109.5
N12 C121 H12A 109.5
N12 C121 H12B 109.5
H12A C121 H12B 109.5
N12 C121 H12C 109.5
H12A C121 H12C 109.5
H12B C121 H12C 109.5
N12 C122 H12D 109.5
N12 C122 H12E 109.5
H12D C122 H12E 109.5
N12 C122 H12F 109.5
H12D C122 H12F 109.5
H12E C122 H12F 109.5
O1 S1 O2 116.4(13)
O1 S1 O3 115.6(14)
O2 S1 O3 115.4(12)
O1 S1 C50 102.8(8)
O2 S1 C50 101.6(7)
O3 S1 C50 101.5(7)
F2 C50 F3 103(2)
F2 C50 F1 104(2)
F3 C50 F1 106(2)
F2 C50 S1 116.0(14)
F3 C50 S1 114.6(13)
F1 C50 S1 112.1(12)
O3' S1' O2' 115(3)
O3' S1' O1' 112(3)
O2' S1' O1' 110(3)
O3' S1' C50' 106.4(14)
O2' S1' C50' 106.6(14)
O1' S1' C50' 106.2(14)
F2' C50' F3' 106(3)
F2' C50' F1' 102(3)
F3' C50' F1' 103(3)
F2' C50' S1' 114.9(19)
F3' C50' S1' 114.8(19)
F1' C50' S1' 114.8(19)
O5 S2 O4 107(2)
O5 S2 O6 107(2)
O4 S2 O6 102(2)
O5 S2 C51 114.0(13)
O4 S2 C51 113.5(13)
O6 S2 C51 112.4(12)
F4 C51 F5 115(3)
F4 C51 F6 118(3)
F5 C51 F6 112(3)
F4 C51 S2 102.7(15)
F5 C51 S2 103.7(16)
F6 C51 S2 103.2(15)

loop_
_geom_bond_atom_site_label_1
_geom_bond_atom_site_label_2
_geom_bond_distance
Re1 C11 1.89(2)
Re1 C13 1.90(2)
Re1 C12 1.93(3)
Re1 N2 2.138(17)
Re1 N1 2.142(16)
Re1 N5 2.217(16)
O11 C11 1.18(3)
O12 C12 1.16(3)
O13 C13 1.16(3)
N1 C1 1.36(2)
N1 C5 1.39(2)
N2 C6 1.35(2)
N2 C10 1.38(2)
N3 C3 1.35(3)
N3 C32 1.41(3)
N3 C31 1.48(3)
N4 C8 1.31(3)
N4 C41 1.45(3)
N4 C42 1.52(3)
N5 C14 1.36(3)
N5 C18 1.40(2)
N6 C16 1.31(2)
N6 C61 1.44(3)
N6 C62 1.53(3)
C1 C2 1.38(3)
C1 C6 1.51(3)
C2 C3 1.42(3)
C2 H2 0.9500
C3 C4 1.36(3)
C4 C5 1.40(3)
C4 H4 0.9500
C5 H5 0.9500
C6 C7 1.37(3)
C7 C8 1.51(3)
C7 H7 0.9500
C8 C9 1.35(3)
C9 C10 1.35(3)
C9 H9 0.9500
C10 H10 0.9500
C14 C15 1.34(3)
C14 H14 0.9500
C15 C16 1.43(3)
C15 H15 0.9500
C16 C17 1.42(3)
C17 C18 1.33(3)
C17 H17 0.9500
C18 H18 0.9500
C31 H31A 0.9800
C31 H31B 0.9800
C31 H31C 0.9800
C32 H32A 0.9800
C32 H32B 0.9800
C32 H32C 0.9800
C41 H41A 0.9800
C41 H41B 0.9800
C41 H41C 0.9800
C42 H42A 0.9800
C42 H42B 0.9800
C42 H42C 0.9800
C61 H61A 0.9800
C61 H61B 0.9800
C61 H61C 0.9800
C62 H62A 0.9800
C62 H62B 0.9800
C62 H62C 0.9800
Re2 C21 1.90(2)
Re2 C23 1.92(2)
Re2 C22 1.92(2)
Re2 N8 2.150(16)
Re2 N7 2.172(15)
Re2 N11 2.221(16)
O21 C21 1.16(2)
O22 C22 1.15(2)
O23 C23 1.15(2)
N7 C24 1.35(2)
N7 C28 1.36(2)
N8 C37 1.35(2)
N8 C33 1.39(2)
N9 C26 1.29(3)
N9 C92 1.42(3)
N9 C91 1.52(2)
N10 C35 1.32(2)
N10 C101 1.43(3)
N10 C102 1.52(3)
N11 C47 1.35(2)
N11 C43 1.37(2)
N12 C45 1.31(3)
N12 C121 1.42(3)
N12 C122 1.48(3)
C24 C25 1.34(3)
C24 H24 0.9500
C25 C26 1.45(3)
C25 H25 0.9500
C26 C27 1.45(2)
C27 C28 1.37(3)
C27 H27 0.9500
C28 C33 1.48(2)
C33 C34 1.41(3)
C34 C35 1.42(2)
C34 H34 0.9500
C35 C36 1.40(3)
C36 C37 1.38(3)
C36 H36 0.9500
C37 H37 0.9500
C43 C44 1.35(3)
C43 H43 0.9500
C44 C45 1.43(3)
C44 H44 0.9500
C45 C46 1.43(3)
C46 C47 1.38(3)
C46 H46 0.9500
C47 H47 0.9500
C91 H91A 0.9800
C91 H91B 0.9800
C91 H91C 0.9800
C92 H92A 0.9800
C92 H92B 0.9800
C92 H92C 0.9800
C101 H10A 0.9800
C101 H10B 0.9800
C101 H10C 0.9800
C102 H10D 0.9800
C102 H10E 0.9800
C102 H10F 0.9800
C121 H12A 0.9800
C121 H12B 0.9800
C121 H12C 0.9800
C122 H12D 0.9800
C122 H12E 0.9800
C122 H12F 0.9800
S1 O1 1.438(9)
S1 O2 1.448(9)
S1 O3 1.450(9)
S1 C50 1.760(13)
C50 F2 1.302(10)
C50 F3 1.307(10)
C50 F1 1.319(10)
S1' O3' 1.445(10)
S1' O2' 1.445(10)
S1' O1' 1.447(10)
S1' C50' 1.68(2)
C50' F2' 1.318(10)
C50' F3' 1.320(10)
C50' F1' 1.321(10)
S2 O5 1.437(10)
S2 O4 1.444(10)
S2 O6 1.452(10)
S2 C51 1.72(2)
C51 F4 1.298(10)
C51 F5 1.298(10)
C51 F6 1.306(10)

loop_
_geom_torsion_atom_site_label_1
_geom_torsion_atom_site_label_2
_geom_torsion_atom_site_label_3
_geom_torsion_atom_site_label_4
_geom_torsion
C11 Re1 N1 C1 -94.0(15)
C13 Re1 N1 C1 6(7)
C12 Re1 N1 C1 179.3(15)
N2 Re1 N1 C1 -0.6(13)
N5 Re1 N1 C1 87.0(14)
C11 Re1 N1 C5 84.2(16)
C13 Re1 N1 C5 -176(6)
C12 Re1 N1 C5 -2.4(16)
N2 Re1 N1 C5 177.7(16)
N5 Re1 N1 C5 -94.8(15)
C11 Re1 N2 C6 95.8(15)
C13 Re1 N2 C6 -177.6(15)
C12 Re1 N2 C6 1(6)
N1 Re1 N2 C6 1.6(13)
N5 Re1 N2 C6 -85.3(14)
C11 Re1 N2 C10 -87.2(16)
C13 Re1 N2 C10 -0.5(17)
C12 Re1 N2 C10 178(5)
N1 Re1 N2 C10 178.7(16)
N5 Re1 N2 C10 91.8(15)
C11 Re1 N5 C14 -178(100)
C13 Re1 N5 C14 139.4(17)
C12 Re1 N5 C14 -130.8(17)
N2 Re1 N5 C14 40.6(16)
N1 Re1 N5 C14 -33.3(15)
C11 Re1 N5 C18 -2(27)
C13 Re1 N5 C18 -45.4(14)
C12 Re1 N5 C18 44.4(13)
N2 Re1 N5 C18 -144.2(12)
N1 Re1 N5 C18 142.0(12)
C5 N1 C1 C2 2(3)
Re1 N1 C1 C2 -179.9(14)
C5 N1 C1 C6 -178.8(16)
Re1 N1 C1 C6 0(2)
N1 C1 C2 C3 3(3)
C6 C1 C2 C3 -176.8(18)
C32 N3 C3 C4 -176(2)
C31 N3 C3 C4 -3(4)
C32 N3 C3 C2 5(4)
C31 N3 C3 C2 178(2)
C1 C2 C3 N3 178.2(19)
C1 C2 C3 C4 -1(3)
N3 C3 C4 C5 176(2)
C2 C3 C4 C5 -5(3)
C1 N1 C5 C4 -8(3)
Re1 N1 C5 C4 174.1(15)
C3 C4 C5 N1 10(3)
C10 N2 C6 C7 3(3)
Re1 N2 C6 C7 -179.8(14)
C10 N2 C6 C1 -179.6(16)
Re1 N2 C6 C1 -2(2)
N1 C1 C6 N2 2(2)
C2 C1 C6 N2 -178.8(17)
N1 C1 C6 C7 179.3(17)
C2 C1 C6 C7 -1(3)
N2 C6 C7 C8 -3(3)
C1 C6 C7 C8 179.8(16)
C41 N4 C8 C9 178(2)
C42 N4 C8 C9 8(3)
C41 N4 C8 C7 0(3)
C42 N4 C8 C7 -170(2)
C6 C7 C8 N4 -178.3(19)
C6 C7 C8 C9 3(3)
N4 C8 C9 C10 177(2)
C7 C8 C9 C10 -5(3)
C8 C9 C10 N2 5(3)
C6 N2 C10 C9 -4(3)
Re1 N2 C10 C9 179.0(15)
C13 Re1 C11 O11 65(28)
C12 Re1 C11 O11 -24(28)
N2 Re1 C11 O11 164(28)
N1 Re1 C11 O11 -122(28)
N5 Re1 C11 O11 23(51)
C11 Re1 C12 O12 -102(100)
C13 Re1 C12 O12 172(100)
N2 Re1 C12 O12 -6(100)
N1 Re1 C12 O12 -7(100)
N5 Re1 C12 O12 79(100)
C11 Re1 C13 O13 90(28)
C12 Re1 C13 O13 176(28)
N2 Re1 C13 O13 -5(28)
N1 Re1 C13 O13 -11(33)
N5 Re1 C13 O13 -92(28)
C18 N5 C14 C15 2(3)
Re1 N5 C14 C15 177.8(17)
N5 C14 C15 C16 1(3)
C61 N6 C16 C17 -179.4(18)
C62 N6 C16 C17 2(3)
C61 N6 C16 C15 -3(3)
C62 N6 C16 C15 178.3(17)
C14 C15 C16 N6 179.6(18)
C14 C15 C16 C17 -4(3)
N6 C16 C17 C18 179.2(17)
C15 C16 C17 C18 2(3)
C16 C17 C18 N5 1(3)
C14 N5 C18 C17 -3(2)
Re1 N5 C18 C17 -179.4(13)
C21 Re2 N7 C24 170(5)
C23 Re2 N7 C24 -89.2(16)
C22 Re2 N7 C24 -1.4(16)
N8 Re2 N7 C24 177.3(16)
N11 Re2 N7 C24 90.2(15)
C21 Re2 N7 C28 -7(6)
C23 Re2 N7 C28 93.7(15)
C22 Re2 N7 C28 -178.5(14)
N8 Re2 N7 C28 0.2(13)
N11 Re2 N7 C28 -86.8(14)
C21 Re2 N8 C37 -2.6(16)
C23 Re2 N8 C37 84.7(16)
C22 Re2 N8 C37 -172(5)
N7 Re2 N8 C37 178.4(16)
N11 Re2 N8 C37 -94.5(15)
C21 Re2 N8 C33 -179.9(14)
C23 Re2 N8 C33 -92.6(14)
C22 Re2 N8 C33 11(6)
N7 Re2 N8 C33 1.1(12)
N11 Re2 N8 C33 88.1(13)
C21 Re2 N11 C47 -131.4(15)
C23 Re2 N11 C47 -170(93)
C22 Re2 N11 C47 137.8(15)
N8 Re2 N11 C47 -34.3(14)
N7 Re2 N11 C47 40.3(14)
C21 Re2 N11 C43 47.9(15)
C23 Re2 N11 C43 9(42)
C22 Re2 N11 C43 -42.9(15)
N8 Re2 N11 C43 145.0(14)
N7 Re2 N11 C43 -140.4(14)
C23 Re2 C21 O21 -99(51)
C22 Re2 C21 O21 174(100)
N8 Re2 C21 O21 -5(51)
N7 Re2 C21 O21 2(55)
N11 Re2 C21 O21 81(51)
C21 Re2 C22 O22 158(34)
C23 Re2 C22 O22 71(34)
N8 Re2 C22 O22 -33(37)
N7 Re2 C22 O22 -23(34)
N11 Re2 C22 O22 -110(34)
C21 Re2 C23 O23 -45(34)
C22 Re2 C23 O23 46(34)
N8 Re2 C23 O23 -142(34)
N7 Re2 C23 O23 143(34)
N11 Re2 C23 O23 -6(72)
C28 N7 C24 C25 -5(3)
Re2 N7 C24 C25 178.3(16)
N7 C24 C25 C26 4(3)
C92 N9 C26 C27 -11(3)
C91 N9 C26 C27 -175.5(17)
C92 N9 C26 C25 177.3(18)
C91 N9 C26 C25 12(3)
C24 C25 C26 N9 172.8(19)
C24 C25 C26 C27 0(3)
N9 C26 C27 C28 -177.1(18)
C25 C26 C27 C28 -4(2)
C24 N7 C28 C27 0(3)
Re2 N7 C28 C27 177.4(14)
C24 N7 C28 C33 -178.6(16)
Re2 N7 C28 C33 -1(2)
C26 C27 C28 N7 4(3)
C26 C27 C28 C33 -177.2(16)
C37 N8 C33 C34 3(3)
Re2 N8 C33 C34 -179.6(13)
C37 N8 C33 C28 -179.6(16)
Re2 N8 C33 C28 -2(2)
N7 C28 C33 N8 2(2)
C27 C28 C33 N8 -176.5(17)
N7 C28 C33 C34 179.6(16)
C27 C28 C33 C34 1(3)
N8 C33 C34 C35 -2(3)
C28 C33 C34 C35 -179.5(17)
C101 N10 C35 C36 179.5(19)
C102 N10 C35 C36 -4(3)
C101 N10 C35 C34 0(3)
C102 N10 C35 C34 176.8(18)
C33 C34 C35 N10 180.0(17)
C33 C34 C35 C36 1(3)
N10 C35 C36 C37 -179.2(18)
C34 C35 C36 C37 0(3)
C33 N8 C37 C36 -2(3)
Re2 N8 C37 C36 -179.5(14)
C35 C36 C37 N8 1(3)
C47 N11 C43 C44 -2(3)
Re2 N11 C43 C44 179.0(16)
N11 C43 C44 C45 2(3)
C121 N12 C45 C46 178.7(19)
C122 N12 C45 C46 2(3)
C121 N12 C45 C44 -1(3)
C122 N12 C45 C44 -177.5(17)
C43 C44 C45 N12 178.5(18)
C43 C44 C45 C46 -1(3)
N12 C45 C46 C47 -179.4(17)
C44 C45 C46 C47 0(2)
C43 N11 C47 C46 1(3)
Re2 N11 C47 C46 180.0(14)
C45 C46 C47 N11 0(3)
O1 S1 C50 F2 -59(2)
O2 S1 C50 F2 -179.8(19)
O3 S1 C50 F2 61(2)
O1 S1 C50 F3 61(2)
O2 S1 C50 F3 -60(2)
O3 S1 C50 F3 -179(2)
O1 S1 C50 F1 -177.8(19)
O2 S1 C50 F1 61.3(18)
O3 S1 C50 F1 -57.9(19)
O3' S1' C50' F2' 161(5)
O2' S1' C50' F2' 37(5)
O1' S1' C50' F2' -80(5)
O3' S1' C50' F3' 37(5)
O2' S1' C50' F3' -86(5)
O1' S1' C50' F3' 157(5)
O3' S1' C50' F1' -82(5)
O2' S1' C50' F1' 155(5)
O1' S1' C50' F1' 38(5)
O5 S2 C51 F4 -63(3)
O4 S2 C51 F4 174(3)
O6 S2 C51 F4 59(3)
O5 S2 C51 F5 177(3)
O4 S2 C51 F5 54(3)
O6 S2 C51 F5 -61(3)
O5 S2 C51 F6 60(3)
O4 S2 C51 F6 -63(3)
O6 S2 C51 F6 -178(3)
